data_7215437
loop_
_publ_author_name
'Zeng, Rong-Hua'
'Peng, Guo'
'Qiu, Yong-Cai'
'Zheng, Sheng-Run'
'Li, Wei-Shan'
'Zhang, Wei-Xiong'
'Deng, Hong'
'Cai, Yue-Peng'

_publ_section_title
;
 Synthesis, crystal structures and properties of Ln(iii)--Cu(i)--Na(i) and
 Ln(iii)--Ag(i) heterometallic coordination polymers
;
_journal_issue 11
_journal_name_full CrystEngComm
_journal_page_first 3910
_journal_paper_doi 10.1039/c0ce00929f
_journal_volume 13
_journal_year 2011
_chemical_formula_moiety 'C38 H32 Cu6 Eu2 I5 N6 Na O20, 0.5(H4 O2)'
_chemical_formula_sum 'C38 H34 Cu6 Eu2 I5 N6 Na O21'
_chemical_formula_weight 2253.36
_chemical_name_systematic
;
?
;
_space_group_IT_number 2
_symmetry_cell_setting triclinic
_symmetry_space_group_name_Hall '-P 1'
_symmetry_space_group_name_H-M 'P -1'
_atom_sites_solution_hydrogens geom
_atom_sites_solution_primary direct
_atom_sites_solution_secondary difmap
_audit_creation_method SHELXL-97
_cell_angle_alpha 86.072(3)
_cell_angle_beta 79.964(3)
_cell_angle_gamma 72.880(2)
_cell_formula_units_Z 1
_cell_length_a 7.1322(15)
_cell_length_b 11.260(3)
_cell_length_c 18.161(4)
_cell_measurement_reflns_used 2183
_cell_measurement_temperature 296(2)
_cell_measurement_theta_max 27.99
_cell_measurement_theta_min 2.62
_cell_volume 1372.3(6)
_computing_cell_refinement 'Bruker SMART'
_computing_data_collection 'Bruker SMART'
_computing_data_reduction 'Bruker SAINT'
_computing_molecular_graphics 'Bruker SHELXTL'
_computing_publication_material 'Bruker SHELXTL'
_computing_structure_refinement 'Bruker SHELXTL'
_computing_structure_solution 'Bruker SHELXTL'
_diffrn_ambient_temperature 296(2)
_diffrn_measured_fraction_theta_full 0.984
_diffrn_measured_fraction_theta_max 0.984
_diffrn_measurement_device_type 'Bruker APEX-II area-detector diffractometer'
_diffrn_measurement_method '\f and \w scan'
_diffrn_radiation_monochromator graphite
_diffrn_radiation_source 'fine-focus sealed tube'
_diffrn_radiation_type MoK\a
_diffrn_radiation_wavelength 0.71073
_diffrn_reflns_av_R_equivalents 0.0489
_diffrn_reflns_av_sigmaI/netI 0.1072
_diffrn_reflns_limit_h_max 8
_diffrn_reflns_limit_h_min -8
_diffrn_reflns_limit_k_max 13
_diffrn_reflns_limit_k_min -9
_diffrn_reflns_limit_l_max 21
_diffrn_reflns_limit_l_min -21
_diffrn_reflns_number 7187
_diffrn_reflns_theta_full 25.20
_diffrn_reflns_theta_max 25.20
_diffrn_reflns_theta_min 2.19
_diffrn_standards_number 0
_exptl_absorpt_coefficient_mu 7.426
_exptl_absorpt_correction_T_max 0.298
_exptl_absorpt_correction_T_min 0.259
_exptl_absorpt_correction_type multi-scan
_exptl_absorpt_process_details SADABS
_exptl_crystal_colour colourless
_exptl_crystal_density_diffrn 2.727
_exptl_crystal_density_method 'not measured'
_exptl_crystal_description block
_exptl_crystal_F_000 1048
_exptl_crystal_size_max 0.19
_exptl_crystal_size_mid 0.17
_exptl_crystal_size_min 0.16
_refine_diff_density_max 1.100
_refine_diff_density_min -1.423
_refine_diff_density_rms 0.268
_refine_ls_extinction_method none
_refine_ls_goodness_of_fit_ref 0.972
_refine_ls_hydrogen_treatment mixed
_refine_ls_matrix_type full
_refine_ls_number_parameters 386
_refine_ls_number_reflns 4881
_refine_ls_number_restraints 9
_refine_ls_restrained_S_all 0.971
_refine_ls_R_factor_all 0.0925
_refine_ls_R_factor_gt 0.0558
_refine_ls_shift/su_max 0.001
_refine_ls_shift/su_mean 0.000
_refine_ls_structure_factor_coef Fsqd
_refine_ls_weighting_details 'calc w=1/[\s^2^(Fo^2^)+(0.0469P)^2^+0.0000P] where P=(Fo^2^+2Fc^2^)/3'
_refine_ls_weighting_scheme calc
_refine_ls_wR_factor_gt 0.1107
_refine_ls_wR_factor_ref 0.1290
_reflns_number_gt 3146
_reflns_number_total 4881
_reflns_threshold_expression >2sigma(I)
_cod_data_source_file c0ce00929f.txt
_cod_data_source_block 2
_cod_depositor_comments
;
The following automatic conversions were performed:

'_symmetry_cell_setting' value 'Triclinic' changed to 'triclinic'
according to
/usr/data/users/saulius/automatic-downloads/retrospective/RSC/lib/dictionaries/cif_core.dic
dictionary named 'cif_core.dic' version 2.4.2 from
2011-04-26.

'_exptl_absorpt_correction_type' value 'Multi-Scan'
changed to 'multi-scan' according to
/usr/data/users/saulius/automatic-downloads/retrospective/RSC/lib/dictionaries/cif_core.dic
dictionary named 'cif_core.dic' version 2.4.2 from 2011-04-26.

Automatic conversion script
Id: cif_fix_values 2281 2013-09-26 08:29:07Z andrius 
;
_cod_original_sg_symbol_H-M P-1
_cod_database_code 7215437

loop_
_symmetry_equiv_pos_as_xyz
'x, y, z'
'-x, -y, -z'

loop_
_atom_site_label
_atom_site_type_symbol
_atom_site_fract_x
_atom_site_fract_y
_atom_site_fract_z
_atom_site_U_iso_or_equiv
_atom_site_adp_type
_atom_site_occupancy
_atom_site_symmetry_multiplicity
_atom_site_calc_flag
_atom_site_refinement_flags
C1 C 0.6236(18) 0.6508(13) 0.3777(7) 0.029(3) Uani 1 1 d .
C2 C 0.6098(17) 0.6211(12) 0.3009(7) 0.027(3) Uani 1 1 d .
C3 C 0.6808(19) 0.5000(12) 0.2746(7) 0.036(4) Uani 1 1 d .
H3 H 0.7341 0.4352 0.3064 0.044 Uiso 1 1 calc R
C4 C 0.674(2) 0.4750(11) 0.2034(7) 0.038(4) Uani 1 1 d .
H4 H 0.7267 0.3933 0.1877 0.045 Uiso 1 1 calc R
C5 C 0.5273(19) 0.6790(12) 0.1785(7) 0.030(3) Uani 1 1 d .
H5 H 0.4765 0.7418 0.1452 0.036 Uiso 1 1 calc R
C6 C 0.5306(18) 0.7105(13) 0.2506(7) 0.030(3) Uani 1 1 d .
H6 H 0.4789 0.7929 0.2650 0.036 Uiso 1 1 calc R
C7 C 0.832(2) 0.7868(11) 0.6475(7) 0.029(3) Uani 1 1 d .
C8 C 0.891(2) 0.8208(12) 0.7189(7) 0.032(3) Uani 1 1 d .
C9 C 1.062(2) 0.8499(14) 0.7178(8) 0.042(4) Uani 1 1 d .
H9 H 1.1493 0.8507 0.6733 0.050 Uiso 1 1 calc R
C10 C 1.104(2) 0.8784(15) 0.7850(8) 0.048(4) Uani 1 1 d .
H10 H 1.2206 0.8995 0.7842 0.057 Uiso 1 1 calc R
C11 C 0.821(2) 0.8434(16) 0.8508(8) 0.055(5) Uani 1 1 d .
H11 H 0.7418 0.8358 0.8962 0.066 Uiso 1 1 calc R
C12 C 0.766(2) 0.8193(13) 0.7856(7) 0.039(4) Uani 1 1 d .
H12 H 0.6452 0.8023 0.7867 0.047 Uiso 1 1 calc R
C13 C 0.8952(18) 0.4211(11) 0.6021(7) 0.025(3) Uani 1 1 d .
C14 C 0.9018(17) 0.3931(11) 0.6826(6) 0.021(3) Uani 1 1 d .
C15 C 0.8295(17) 0.4838(11) 0.7361(7) 0.025(3) Uani 1 1 d .
H15 H 0.7689 0.5655 0.7226 0.030 Uiso 1 1 calc R
C16 C 0.8479(19) 0.4528(12) 0.8095(7) 0.033(3) Uani 1 1 d .
H16 H 0.8015 0.5161 0.8442 0.039 Uiso 1 1 calc R
C17 C 0.9958(18) 0.2505(12) 0.7827(7) 0.032(3) Uani 1 1 d .
H17 H 1.0523 0.1693 0.7982 0.038 Uiso 1 1 calc R
C18 C 0.9877(18) 0.2726(10) 0.7074(6) 0.025(3) Uani 1 1 d .
H18 H 1.0390 0.2080 0.6737 0.029 Uiso 1 1 calc R
C19 C 0.3985(17) 0.9945(11) 0.5182(7) 0.023(3) Uani 1 1 d .
N1 N 0.5948(15) 0.5608(10) 0.1549(6) 0.030(3) Uani 1 1 d .
N2 N 0.9876(19) 0.8775(11) 0.8503(6) 0.043(3) Uani 1 1 d .
N3 N 0.9278(16) 0.3377(10) 0.8343(5) 0.030(3) Uani 1 1 d .
O1 O 0.5746(13) 0.7628(7) 0.3956(4) 0.028(2) Uani 1 1 d .
O2 O 0.6937(13) 0.5651(8) 0.4219(5) 0.031(2) Uani 1 1 d .
O3 O 0.6562(14) 0.7857(9) 0.6492(5) 0.041(2) Uani 1 1 d .
O4 O 0.9633(14) 0.7621(9) 0.5898(5) 0.047(3) Uani 1 1 d .
O5 O 0.7938(13) 0.5275(7) 0.5853(4) 0.031(2) Uani 1 1 d .
O6 O 0.9919(12) 0.3391(8) 0.5555(5) 0.031(2) Uani 1 1 d .
O7 O 0.3873(12) 0.8886(7) 0.5407(5) 0.029(2) Uani 1 1 d .
O8 O 0.2529(11) 1.0864(7) 0.5187(5) 0.024(2) Uani 1 1 d .
O9 O 0.3864(12) 0.6559(8) 0.5555(6) 0.035(2) Uani 1 1 d D
H9A H 0.271(7) 0.692(9) 0.549(8) 0.053 Uiso 1 1 d D
H9B H 0.401(16) 0.581(3) 0.561(8) 0.053 Uiso 1 1 d D
O10 O 0.172(2) 0.8931(14) 0.4028(7) 0.080(4) Uani 1 1 d D
H10A H 0.09(2) 0.878(17) 0.382(8) 0.120 Uiso 1 1 d D
H10B H 0.24(3) 0.932(19) 0.375(8) 0.120 Uiso 1 1 d D
O11 O 0.600(4) 0.9784(19) 0.2991(11) 0.059(6) Uani 0.50 1 d PD
H11A H 0.60(5) 1.045(15) 0.316(14) 0.089 Uiso 0.50 1 d PD
H11B H 0.59(6) 0.93(2) 0.333(11) 0.089 Uiso 0.50 1 d PD
I3 I 1.23556(14) 0.08747(8) 0.94392(5) 0.0364(3) Uani 1 1 d .
Cu3 Cu 0.9403(3) 0.29354(19) 0.94328(10) 0.0517(6) Uani 1 1 d .
Cu2 Cu 1.0522(3) 0.9184(2) 0.94695(11) 0.0618(6) Uani 1 1 d .
Cu1 Cu 0.6081(3) 0.52008(17) 0.04794(9) 0.0427(5) Uani 1 1 d .
Na1 Na -0.022(2) 1.0409(11) 0.4898(8) 0.049(4) Uani 0.50 1 d P
I2 I 1.0000 0.5000 1.0000 0.0457(4) Uani 1 2 d S
I1 I 0.59572(13) 0.29357(8) 0.02846(5) 0.0335(2) Uani 1 1 d .
Eu3 Eu 0.69374(9) 0.71402(6) 0.52114(3) 0.02095(18) Uani 1 1 d .

loop_
_atom_site_aniso_label
_atom_site_aniso_U_11
_atom_site_aniso_U_22
_atom_site_aniso_U_33
_atom_site_aniso_U_23
_atom_site_aniso_U_13
_atom_site_aniso_U_12
C1 0.017(7) 0.038(8) 0.033(8) -0.005(7) -0.007(6) -0.008(6)
C2 0.013(6) 0.041(8) 0.023(7) -0.014(6) -0.003(5) 0.003(6)
C3 0.040(9) 0.017(7) 0.042(9) -0.006(6) -0.016(7) 0.012(6)
C4 0.059(10) 0.012(7) 0.036(8) -0.006(6) -0.024(7) 0.009(6)
C5 0.032(8) 0.033(8) 0.030(8) 0.005(6) -0.016(6) -0.009(6)
C6 0.025(7) 0.036(8) 0.029(7) 0.003(6) -0.010(6) -0.006(6)
C7 0.037(9) 0.023(7) 0.030(8) -0.006(6) -0.008(7) -0.011(6)
C8 0.032(8) 0.035(8) 0.032(8) -0.009(6) -0.007(7) -0.009(6)
C9 0.041(9) 0.059(10) 0.030(8) -0.003(7) -0.015(7) -0.016(8)
C10 0.020(8) 0.075(12) 0.051(10) -0.012(9) -0.014(7) -0.011(8)
C11 0.058(11) 0.090(13) 0.027(8) -0.030(9) 0.001(8) -0.034(10)
C12 0.030(8) 0.059(10) 0.032(8) -0.012(7) 0.003(7) -0.020(7)
C13 0.024(7) 0.018(7) 0.028(7) 0.006(6) -0.012(6) 0.004(6)
C14 0.019(7) 0.029(7) 0.021(7) 0.003(6) -0.012(5) -0.011(6)
C15 0.026(7) 0.023(7) 0.031(7) 0.005(6) -0.009(6) -0.014(6)
C16 0.032(8) 0.032(8) 0.032(8) -0.007(7) -0.002(6) -0.005(6)
C17 0.024(7) 0.031(8) 0.039(8) 0.009(7) -0.011(6) -0.004(6)
C18 0.035(8) 0.008(6) 0.021(7) -0.004(5) 0.002(6) 0.005(5)
C19 0.016(6) 0.020(7) 0.036(8) -0.015(6) -0.006(6) -0.004(6)
N1 0.032(6) 0.030(7) 0.030(6) 0.003(5) -0.006(5) -0.013(5)
N2 0.056(8) 0.056(8) 0.032(7) -0.007(6) -0.003(6) -0.040(7)
N3 0.037(7) 0.039(7) 0.015(6) -0.003(5) -0.005(5) -0.013(6)
O1 0.040(5) 0.015(5) 0.028(5) -0.006(4) -0.004(4) -0.003(4)
O2 0.050(6) 0.023(5) 0.024(5) -0.006(4) -0.011(4) -0.013(4)
O3 0.044(6) 0.045(6) 0.038(6) -0.011(5) -0.005(5) -0.018(5)
O4 0.042(6) 0.064(7) 0.028(5) -0.022(5) -0.004(5) -0.001(5)
O5 0.047(6) 0.020(5) 0.020(5) 0.004(4) -0.008(4) 0.003(4)
O6 0.025(5) 0.031(5) 0.032(5) -0.009(4) -0.003(4) -0.001(4)
O7 0.030(5) 0.022(5) 0.041(6) -0.009(4) -0.011(4) -0.011(4)
O8 0.013(4) 0.014(4) 0.044(5) 0.000(4) -0.006(4) -0.002(4)
O9 0.019(5) 0.023(5) 0.065(7) 0.008(5) -0.008(5) -0.009(4)
O10 0.059(9) 0.103(12) 0.084(9) -0.043(8) -0.045(8) -0.003(7)
O11 0.089(18) 0.029(12) 0.050(13) -0.009(11) 0.002(14) -0.007(13)
I3 0.0409(6) 0.0341(5) 0.0358(5) 0.0021(4) -0.0095(4) -0.0119(4)
Cu3 0.0604(14) 0.0625(14) 0.0290(10) 0.0059(10) -0.0105(9) -0.0123(11)
Cu2 0.0698(15) 0.0979(18) 0.0359(11) -0.0224(12) -0.0051(10) -0.0495(13)
Cu1 0.0532(12) 0.0485(12) 0.0294(10) -0.0068(9) -0.0130(9) -0.0143(10)
Na1 0.039(8) 0.063(11) 0.059(9) 0.018(8) -0.011(6) -0.038(9)
I2 0.0307(8) 0.0542(9) 0.0552(9) -0.0276(8) 0.0014(7) -0.0155(7)
I1 0.0343(5) 0.0288(5) 0.0381(5) 0.0009(4) -0.0071(4) -0.0094(4)
Eu3 0.0253(4) 0.0158(3) 0.0217(3) -0.0013(3) -0.0069(3) -0.0038(3)

loop_
_atom_type_symbol
_atom_type_description
_atom_type_scat_dispersion_real
_atom_type_scat_dispersion_imag
_atom_type_scat_source
C C 0.0033 0.0016 'International Tables Vol C Tables 4.2.6.8 and 6.1.1.4'
H H 0.0000 0.0000 'International Tables Vol C Tables 4.2.6.8 and 6.1.1.4'
N N 0.0061 0.0033 'International Tables Vol C Tables 4.2.6.8 and 6.1.1.4'
O O 0.0106 0.0060 'International Tables Vol C Tables 4.2.6.8 and 6.1.1.4'
Cu Cu 0.3201 1.2651 'International Tables Vol C Tables 4.2.6.8 and 6.1.1.4'
Eu Eu -0.1578 3.6682 'International Tables Vol C Tables 4.2.6.8 and 6.1.1.4'
I I -0.4742 1.8119 'International Tables Vol C Tables 4.2.6.8 and 6.1.1.4'
Na Na 0.0362 0.0249 'International Tables Vol C Tables 4.2.6.8 and 6.1.1.4'

loop_
_geom_angle_atom_site_label_1
_geom_angle_atom_site_label_2
_geom_angle_atom_site_label_3
_geom_angle
_geom_angle_site_symmetry_1
_geom_angle_site_symmetry_3
O1 C1 O2 121.3(12) . .
O1 C1 C2 118.7(12) . .
O2 C1 C2 119.9(12) . .
C6 C2 C3 115.5(12) . .
C6 C2 C1 122.6(12) . .
C3 C2 C1 121.9(12) . .
C4 C3 C2 121.1(12) . .
C4 C3 H3 119.5 . .
C2 C3 H3 119.5 . .
N1 C4 C3 123.6(12) . .
N1 C4 H4 118.2 . .
C3 C4 H4 118.2 . .
N1 C5 C6 122.5(12) . .
N1 C5 H5 118.8 . .
C6 C5 H5 118.8 . .
C2 C6 C5 120.7(13) . .
C2 C6 H6 119.7 . .
C5 C6 H6 119.7 . .
O3 C7 O4 123.3(12) . .
O3 C7 C8 118.3(12) . .
O4 C7 C8 118.3(12) . .
C9 C8 C12 119.8(13) . .
C9 C8 C7 121.7(12) . .
C12 C8 C7 118.4(12) . .
C8 C9 C10 117.7(14) . .
C8 C9 H9 121.1 . .
C10 C9 H9 121.1 . .
N2 C10 C9 124.2(14) . .
N2 C10 H10 117.9 . .
C9 C10 H10 117.9 . .
N2 C11 C12 121.7(14) . .
N2 C11 H11 119.2 . .
C12 C11 H11 119.2 . .
C8 C12 C11 119.1(13) . .
C8 C12 H12 120.4 . .
C11 C12 H12 120.4 . .
O5 C13 O6 124.3(11) . .
O5 C13 C14 116.8(11) . .
O6 C13 C14 118.9(10) . .
C15 C14 C18 116.8(11) . .
C15 C14 C13 122.4(11) . .
C18 C14 C13 120.7(11) . .
C16 C15 C14 119.6(12) . .
C16 C15 H15 120.2 . .
C14 C15 H15 120.2 . .
N3 C16 C15 124.3(12) . .
N3 C16 H16 117.8 . .
C15 C16 H16 117.8 . .
N3 C17 C18 124.1(12) . .
N3 C17 H17 117.9 . .
C18 C17 H17 117.9 . .
C17 C18 C14 119.2(11) . .
C17 C18 H18 120.4 . .
C14 C18 H18 120.4 . .
O8 C19 O7 123.5(11) . .
O8 C19 C19 118.9(14) . 2_676
O7 C19 C19 117.3(13) . 2_676
O8 C19 Na1 61.3(6) . 2_576
O7 C19 Na1 67.1(6) . 2_576
C19 C19 Na1 151.6(12) 2_676 2_576
O7 C19 Eu3 165.0(8) . 2_676
C19 C19 Eu3 77.6(9) 2_676 2_676
Na1 C19 Eu3 100.2(4) 2_576 2_676
C4 N1 C5 116.6(11) . .
C4 N1 Cu1 121.5(9) . .
C5 N1 Cu1 121.4(8) . .
C10 N2 C11 117.2(13) . .
C10 N2 Cu2 123.4(10) . .
C11 N2 Cu2 119.4(10) . .
C17 N3 C16 115.9(11) . .
C17 N3 Cu3 120.7(9) . .
C16 N3 Cu3 123.4(9) . .
C1 O1 Eu3 93.9(7) . .
C1 O2 Eu3 93.7(7) . .
C7 O3 Eu3 97.6(8) . .
C7 O4 Na1 115.1(9) . 2_676
C7 O4 Eu3 87.9(8) . .
Na1 O4 Eu3 100.4(4) 2_676 .
C13 O5 Eu3 160.7(8) . .
C13 O6 Eu3 137.2(9) . 2_766
C19 O7 Eu3 117.7(7) . .
C19 O7 Na1 86.8(7) . 2_576
Eu3 O7 Na1 140.8(5) . 2_576
C19 O8 Na1 113.0(8) . .
C19 O8 Eu3 118.6(7) . 2_676
Na1 O8 Eu3 118.8(4) . 2_676
C19 O8 Na1 93.2(7) . 2_576
Eu3 O8 Na1 141.1(4) 2_676 2_576
Eu3 O9 H9A 132(8) . .
Eu3 O9 H9B 115(8) . .
H9A O9 H9B 110(10) . .
Na1 O10 H10A 107(10) 2_576 .
Na1 O10 H10A 103(10) . .
Na1 O10 H10B 122(10) 2_576 .
Na1 O10 H10B 103(10) . .
H10A O10 H10B 112(17) . .
H11A O11 H11B 110(4) . .
Cu2 I3 Cu2 60.22(8) 1_545 2_767
Cu2 I3 Cu3 101.64(8) 1_545 .
Cu2 I3 Cu3 69.75(7) 2_767 .
N3 Cu3 I3 105.3(3) . .
N3 Cu3 I1 115.6(3) . 1_556
I3 Cu3 I1 116.75(8) . 1_556
N3 Cu3 I2 104.1(3) . .
I3 Cu3 I2 115.21(8) . .
I1 Cu3 I2 99.44(7) 1_556 .
N3 Cu3 Cu2 141.4(3) . 2_767
I3 Cu3 Cu2 54.65(6) . 2_767
I1 Cu3 Cu2 63.34(6) 1_556 2_767
I2 Cu3 Cu2 114.32(7) . 2_767
N2 Cu2 I3 117.9(3) . 1_565
N2 Cu2 I3 110.2(4) . 2_767
I3 Cu2 I3 119.78(8) 1_565 2_767
N2 Cu2 Cu2 144.1(4) . 2_777
I3 Cu2 Cu2 59.97(8) 1_565 2_777
I3 Cu2 Cu2 59.80(8) 2_767 2_777
N2 Cu2 I1 103.4(4) . 2_766
I3 Cu2 I1 94.80(7) 1_565 2_766
I3 Cu2 I1 107.47(8) 2_767 2_766
Cu2 Cu2 I1 112.51(12) 2_777 2_766
N2 Cu2 Cu3 110.1(4) . 2_767
I3 Cu2 Cu3 127.53(9) 1_565 2_767
I3 Cu2 Cu3 55.60(6) 2_767 2_767
Cu2 Cu2 Cu3 92.47(11) 2_777 2_767
I1 Cu2 Cu3 52.91(6) 2_766 2_767
N1 Cu1 I1 114.2(3) . .
N1 Cu1 I1 113.2(3) . 2_665
I1 Cu1 I1 119.33(7) . 2_665
N1 Cu1 Cu1 142.8(3) . 2_665
I1 Cu1 Cu1 59.82(7) . 2_665
I1 Cu1 Cu1 59.50(7) 2_665 2_665
N1 Cu1 I2 98.1(3) . 1_554
I1 Cu1 I2 101.73(6) . 1_554
I1 Cu1 I2 106.70(7) 2_665 1_554
Cu1 Cu1 I2 119.07(10) 2_665 1_554
Na1 Na1 O10 90.2(19) 2_576 2_576
Na1 Na1 O8 90.0(16) 2_576 .
O10 Na1 O8 87.3(7) 2_576 .
Na1 Na1 O10 65.6(18) 2_576 .
O10 Na1 O10 155.8(5) 2_576 .
O8 Na1 O10 92.5(6) . .
Na1 Na1 O8 67.7(15) 2_576 2_576
O10 Na1 O8 92.6(6) 2_576 2_576
O8 Na1 O8 157.7(5) . 2_576
O10 Na1 O8 78.6(6) . 2_576
Na1 Na1 O7 116.7(17) 2_576 2_576
O10 Na1 O7 82.1(6) 2_576 2_576
O8 Na1 O7 151.1(6) . 2_576
O10 Na1 O7 108.0(6) . 2_576
O8 Na1 O7 50.3(3) 2_576 2_576
Na1 Na1 O4 153(2) 2_576 2_676
O10 Na1 O4 106.4(7) 2_576 2_676
O8 Na1 O4 69.9(4) . 2_676
O10 Na1 O4 96.1(6) . 2_676
O8 Na1 O4 131.0(6) 2_576 2_676
O7 Na1 O4 87.4(4) 2_576 2_676
Na1 Na1 C19 90.7(16) 2_576 2_576
O10 Na1 C19 81.6(6) 2_576 2_576
O8 Na1 C19 168.8(8) . 2_576
O10 Na1 C19 97.9(6) . 2_576
O8 Na1 C19 25.5(3) 2_576 2_576
O7 Na1 C19 26.0(3) 2_576 2_576
O4 Na1 C19 112.6(5) 2_676 2_576
Na1 Na1 Eu3 121.3(17) 2_576 2_676
O10 Na1 Eu3 90.1(6) 2_576 2_676
O8 Na1 Eu3 31.4(2) . 2_676
O10 Na1 Eu3 102.2(6) . 2_676
O8 Na1 Eu3 170.7(4) 2_576 2_676
O7 Na1 Eu3 121.4(4) 2_576 2_676
O4 Na1 Eu3 39.8(3) 2_676 2_676
C19 Na1 Eu3 147.1(4) 2_576 2_676
Na1 Na1 H10A 70(4) 2_576 .
O10 Na1 H10A 153(4) 2_576 .
O8 Na1 H10A 110(2) . .
O10 Na1 H10A 18(2) . .
O8 Na1 H10A 64(3) 2_576 .
O7 Na1 H10A 91(2) 2_576 .
O4 Na1 H10A 99(4) 2_676 .
C19 Na1 H10A 81(2) 2_576 .
Eu3 Na1 H10A 115(3) 2_676 .
Na1 Na1 H10B 80(4) 2_576 .
O10 Na1 H10B 166(4) 2_576 .
O8 Na1 H10B 82(3) . .
O10 Na1 H10B 18(3) . .
O8 Na1 H10B 93(3) 2_576 .
O7 Na1 H10B 112(4) 2_576 .
O4 Na1 H10B 79(3) 2_676 .
C19 Na1 H10B 109(3) 2_576 .
Eu3 Na1 H10B 86(2) 2_676 .
H10A Na1 H10B 29.6(13) . .
Cu1 I2 Cu1 180.000(1) 1_556 2_766
Cu1 I2 Cu3 75.18(6) 1_556 .
Cu1 I2 Cu3 104.82(6) 2_766 .
Cu1 I2 Cu3 104.82(6) 1_556 2_767
Cu1 I2 Cu3 75.18(6) 2_766 2_767
Cu3 I2 Cu3 180.000(1) . 2_767
Cu1 I1 Cu1 60.67(7) . 2_665
Cu1 I1 Cu3 78.71(7) . 1_554
Cu1 I1 Cu3 92.72(6) 2_665 1_554
Cu1 I1 Cu2 118.15(7) . 2_766
Cu1 I1 Cu2 155.00(7) 2_665 2_766
Cu3 I1 Cu2 63.74(6) 1_554 2_766
O5 Eu3 O6 88.3(3) . 2_766
O5 Eu3 O8 148.4(3) . 2_676
O6 Eu3 O8 76.1(3) 2_766 2_676
O5 Eu3 O9 77.2(3) . .
O6 Eu3 O9 143.7(3) 2_766 .
O8 Eu3 O9 130.4(3) 2_676 .
O5 Eu3 O3 78.6(3) . .
O6 Eu3 O3 120.5(3) 2_766 .
O8 Eu3 O3 85.7(3) 2_676 .
O9 Eu3 O3 89.5(3) . .
O5 Eu3 O7 131.9(3) . .
O6 Eu3 O7 139.6(3) 2_766 .
O8 Eu3 O7 66.8(3) 2_676 .
O9 Eu3 O7 64.6(3) . .
O3 Eu3 O7 73.1(3) . .
O5 Eu3 O1 131.1(3) . .
O6 Eu3 O1 82.3(3) 2_766 .
O8 Eu3 O1 74.6(3) 2_676 .
O9 Eu3 O1 82.6(3) . .
O3 Eu3 O1 145.6(3) . .
O7 Eu3 O1 73.2(3) . .
O5 Eu3 O2 80.5(3) . .
O6 Eu3 O2 71.2(3) 2_766 .
O8 Eu3 O2 118.7(3) 2_676 .
O9 Eu3 O2 73.6(3) . .
O3 Eu3 O2 155.5(3) . .
O7 Eu3 O2 113.1(3) . .
O1 Eu3 O2 51.0(3) . .
O5 Eu3 O4 80.5(3) . .
O6 Eu3 O4 69.6(3) 2_766 .
O8 Eu3 O4 68.4(3) 2_676 .
O9 Eu3 O4 137.9(3) . .
O3 Eu3 O4 51.1(3) . .
O7 Eu3 O4 108.7(3) . .
O1 Eu3 O4 137.6(3) . .
O2 Eu3 O4 136.6(3) . .
O5 Eu3 C19 159.7(3) . 2_676
O6 Eu3 C19 94.3(3) 2_766 2_676
O8 Eu3 C19 19.7(3) 2_676 2_676
O9 Eu3 C19 110.8(3) . 2_676
O3 Eu3 C19 82.7(3) . 2_676
O7 Eu3 C19 47.3(3) . 2_676
O1 Eu3 C19 69.2(3) . 2_676
O2 Eu3 C19 119.4(3) . 2_676
O4 Eu3 C19 81.6(3) . 2_676
O5 Eu3 Na1 118.6(3) . 2_676
O6 Eu3 Na1 62.9(3) 2_766 2_676
O8 Eu3 Na1 29.8(2) 2_676 2_676
O9 Eu3 Na1 152.6(3) . 2_676
O3 Eu3 Na1 73.5(3) . 2_676
O7 Eu3 Na1 89.6(3) . 2_676
O1 Eu3 Na1 99.3(3) . 2_676
O2 Eu3 Na1 128.5(3) . 2_676
O4 Eu3 Na1 39.8(3) . 2_676
C19 Eu3 Na1 47.0(3) 2_676 2_676

loop_
_geom_bond_atom_site_label_1
_geom_bond_atom_site_label_2
_geom_bond_distance
_geom_bond_site_symmetry_2
C1 O1 1.255(15) .
C1 O2 1.256(14) .
C1 C2 1.481(17) .
C2 C6 1.374(16) .
C2 C3 1.394(16) .
C3 C4 1.354(17) .
C3 H3 0.9300 .
C4 N1 1.327(15) .
C4 H4 0.9300 .
C5 N1 1.347(15) .
C5 C6 1.385(17) .
C5 H5 0.9300 .
C6 H6 0.9300 .
C7 O3 1.253(15) .
C7 O4 1.264(15) .
C7 C8 1.535(17) .
C8 C9 1.353(18) .
C8 C12 1.374(17) .
C9 C10 1.384(18) .
C9 H9 0.9300 .
C10 N2 1.323(17) .
C10 H10 0.9300 .
C11 N2 1.350(18) .
C11 C12 1.380(18) .
C11 H11 0.9300 .
C12 H12 0.9300 .
C13 O5 1.252(13) .
C13 O6 1.255(14) .
C13 C14 1.480(16) .
C14 C15 1.381(16) .
C14 C18 1.394(15) .
C15 C16 1.373(16) .
C15 H15 0.9300 .
C16 N3 1.334(15) .
C16 H16 0.9300 .
C17 N3 1.329(16) .
C17 C18 1.380(17) .
C17 H17 0.9300 .
C18 H18 0.9300 .
C19 O8 1.231(13) .
C19 O7 1.254(13) .
C19 C19 1.52(2) 2_676
C19 Na1 2.855(17) 2_576
C19 Eu3 3.207(12) 2_676
N1 Cu1 2.006(11) .
N2 Cu2 2.006(12) .
N3 Cu3 2.019(10) .
O1 Eu3 2.540(8) .
O2 Eu3 2.545(8) .
O3 Eu3 2.459(9) .
O4 Na1 2.661(15) 2_676
O4 Eu3 2.662(10) .
O5 Eu3 2.313(8) .
O6 Eu3 2.357(8) 2_766
O7 Eu3 2.462(8) .
O7 Na1 2.635(15) 2_576
O8 Na1 2.319(16) .
O8 Eu3 2.430(8) 2_676
O8 Na1 2.507(15) 2_576
O9 Eu3 2.436(8) .
O9 H9A 0.83(7) .
O9 H9B 0.82(5) .
O10 Na1 2.12(2) 2_576
O10 Na1 2.33(2) .
O10 H10A 0.81(14) .
O10 H10B 0.8(2) .
O11 H11A 0.82(2) .
O11 H11B 0.82(2) .
I3 Cu2 2.601(2) 1_545
I3 Cu2 2.605(2) 2_767
I3 Cu3 2.636(2) .
Cu3 I1 2.666(2) 1_556
Cu3 I2 2.777(2) .
Cu3 Cu2 2.997(3) 2_767
Cu2 I3 2.601(2) 1_565
Cu2 I3 2.605(2) 2_767
Cu2 Cu2 2.612(4) 2_777
Cu2 I1 2.987(3) 2_766
Cu2 Cu3 2.997(3) 2_767
Cu1 I1 2.628(2) .
Cu1 I1 2.636(2) 2_665
Cu1 Cu1 2.659(4) 2_665
Cu1 I2 2.726(2) 1_554
Na1 Na1 0.95(2) 2_576
Na1 O10 2.12(2) 2_576
Na1 O8 2.507(15) 2_576
Na1 O7 2.635(15) 2_576
Na1 O4 2.661(15) 2_676
Na1 C19 2.855(17) 2_576
Na1 Eu3 4.089(12) 2_676
Na1 H10A 2.64(17) .
Na1 H10B 2.6(2) .
I2 Cu1 2.726(2) 1_556
I2 Cu1 2.726(2) 2_766
I2 Cu3 2.777(2) 2_767
I1 Cu1 2.636(2) 2_665
I1 Cu3 2.666(2) 1_554
I1 Cu2 2.987(3) 2_766
Eu3 O6 2.357(8) 2_766
Eu3 O8 2.430(8) 2_676
Eu3 C19 3.207(12) 2_676
Eu3 Na1 4.089(12) 2_676

loop_
_geom_torsion_atom_site_label_1
_geom_torsion_atom_site_label_2
_geom_torsion_atom_site_label_3
_geom_torsion_atom_site_label_4
_geom_torsion
_geom_torsion_site_symmetry_1
_geom_torsion_site_symmetry_4
O1 C1 C2 C6 -5.3(19) . .
O2 C1 C2 C6 178.6(12) . .
O1 C1 C2 C3 173.2(12) . .
O2 C1 C2 C3 -2.9(19) . .
C6 C2 C3 C4 1(2) . .
C1 C2 C3 C4 -177.6(13) . .
C2 C3 C4 N1 -2(2) . .
C3 C2 C6 C5 -1.0(19) . .
C1 C2 C6 C5 177.6(12) . .
N1 C5 C6 C2 2(2) . .
O3 C7 C8 C9 -165.7(13) . .
O4 C7 C8 C9 14(2) . .
O3 C7 C8 C12 15.4(19) . .
O4 C7 C8 C12 -165.1(13) . .
C12 C8 C9 C10 -1(2) . .
C7 C8 C9 C10 -179.4(13) . .
C8 C9 C10 N2 1(2) . .
C9 C8 C12 C11 -2(2) . .
C7 C8 C12 C11 176.6(13) . .
N2 C11 C12 C8 5(2) . .
O5 C13 C14 C15 -10.7(18) . .
O6 C13 C14 C15 168.3(11) . .
O5 C13 C14 C18 171.2(12) . .
O6 C13 C14 C18 -9.8(19) . .
C18 C14 C15 C16 1.0(17) . .
C13 C14 C15 C16 -177.2(12) . .
C14 C15 C16 N3 -2(2) . .
N3 C17 C18 C14 -1(2) . .
C15 C14 C18 C17 0.1(18) . .
C13 C14 C18 C17 178.4(12) . .
C3 C4 N1 C5 3(2) . .
C3 C4 N1 Cu1 175.1(11) . .
C6 C5 N1 C4 -2.7(19) . .
C6 C5 N1 Cu1 -175.0(10) . .
C9 C10 N2 C11 2(2) . .
C9 C10 N2 Cu2 179.7(12) . .
C12 C11 N2 C10 -5(2) . .
C12 C11 N2 Cu2 177.2(12) . .
C18 C17 N3 C16 0.0(19) . .
C18 C17 N3 Cu3 178.2(10) . .
C15 C16 N3 C17 1.3(19) . .
C15 C16 N3 Cu3 -176.8(10) . .
O2 C1 O1 Eu3 3.4(13) . .
C2 C1 O1 Eu3 -172.6(10) . .
O1 C1 O2 Eu3 -3.4(13) . .
C2 C1 O2 Eu3 172.6(10) . .
O4 C7 O3 Eu3 3.5(14) . .
C8 C7 O3 Eu3 -177.1(10) . .
O3 C7 O4 Na1 97.3(14) . 2_676
C8 C7 O4 Na1 -82.2(13) . 2_676
O3 C7 O4 Eu3 -3.2(13) . .
C8 C7 O4 Eu3 177.4(10) . .
O6 C13 O5 Eu3 -36(4) . .
C14 C13 O5 Eu3 143(2) . .
O5 C13 O6 Eu3 83.7(16) . 2_766
C14 C13 O6 Eu3 -95.2(14) . 2_766
O8 C19 O7 Eu3 173.2(9) . .
C19 C19 O7 Eu3 -0.9(17) 2_676 .
Na1 C19 O7 Eu3 148.0(7) 2_576 .
Eu3 C19 O7 Eu3 -179(3) 2_676 .
O8 C19 O7 Na1 25.1(13) . 2_576
C19 C19 O7 Na1 -148.9(14) 2_676 2_576
Eu3 C19 O7 Na1 33(3) 2_676 2_576
O7 C19 O8 Na1 -37.2(15) . .
C19 C19 O8 Na1 136.8(12) 2_676 .
Na1 C19 O8 Na1 -10.7(8) 2_576 .
Eu3 C19 O8 Na1 146.0(10) 2_676 .
O7 C19 O8 Eu3 176.8(9) . 2_676
C19 C19 O8 Eu3 -9.3(18) 2_676 2_676
Na1 C19 O8 Eu3 -156.7(8) 2_576 2_676
O7 C19 O8 Na1 -26.5(13) . 2_576
C19 C19 O8 Na1 147.5(13) 2_676 2_576
Eu3 C19 O8 Na1 156.7(8) 2_676 2_576
C17 N3 Cu3 I3 25.3(10) . .
C16 N3 Cu3 I3 -156.7(10) . .
C17 N3 Cu3 I1 -105.2(9) . 1_556
C16 N3 Cu3 I1 72.8(11) . 1_556
C17 N3 Cu3 I2 146.9(9) . .
C16 N3 Cu3 I2 -35.1(11) . .
C17 N3 Cu3 Cu2 -26.6(13) . 2_767
C16 N3 Cu3 Cu2 151.5(8) . 2_767
Cu2 I3 Cu3 N3 -91.0(3) 1_545 .
Cu2 I3 Cu3 N3 -143.0(3) 2_767 .
Cu2 I3 Cu3 I1 38.77(9) 1_545 1_556
Cu2 I3 Cu3 I1 -13.18(8) 2_767 1_556
Cu2 I3 Cu3 I2 154.90(7) 1_545 .
Cu2 I3 Cu3 I2 102.95(8) 2_767 .
Cu2 I3 Cu3 Cu2 51.95(8) 1_545 2_767
C10 N2 Cu2 I3 34.8(14) . 1_565
C11 N2 Cu2 I3 -147.4(11) . 1_565
C10 N2 Cu2 I3 177.3(11) . 2_767
C11 N2 Cu2 I3 -4.9(13) . 2_767
C10 N2 Cu2 Cu2 111.2(12) . 2_777
C11 N2 Cu2 Cu2 -70.9(14) . 2_777
C10 N2 Cu2 I1 -68.1(13) . 2_766
C11 N2 Cu2 I1 109.7(12) . 2_766
C10 N2 Cu2 Cu3 -123.2(12) . 2_767
C11 N2 Cu2 Cu3 54.7(13) . 2_767
C4 N1 Cu1 I1 32.9(12) . .
C5 N1 Cu1 I1 -155.3(9) . .
C4 N1 Cu1 I1 173.9(10) . 2_665
C5 N1 Cu1 I1 -14.2(10) . 2_665
C4 N1 Cu1 Cu1 104.3(11) . 2_665
C5 N1 Cu1 Cu1 -83.8(11) . 2_665
C4 N1 Cu1 I2 -73.9(11) . 1_554
C5 N1 Cu1 I2 97.9(9) . 1_554
C19 O8 Na1 Na1 29(2) . 2_576
Eu3 O8 Na1 Na1 175.1(17) 2_676 2_576
C19 O8 Na1 O10 119.4(10) . 2_576
Eu3 O8 Na1 O10 -94.6(6) 2_676 2_576
Na1 O8 Na1 O10 90.2(19) 2_576 2_576
C19 O8 Na1 O10 -36.4(10) . .
Eu3 O8 Na1 O10 109.5(5) 2_676 .
Na1 O8 Na1 O10 -65.6(18) 2_576 .
C19 O8 Na1 O8 29(2) . 2_576
Eu3 O8 Na1 O8 175.1(17) 2_676 2_576
Na1 O8 Na1 O8 0.000(4) 2_576 2_576
C19 O8 Na1 O7 -172.4(14) . 2_576
Eu3 O8 Na1 O7 -26.5(17) 2_676 2_576
Na1 O8 Na1 O7 158(3) 2_576 2_576
C19 O8 Na1 O4 -132.0(9) . 2_676
Eu3 O8 Na1 O4 13.9(6) 2_676 2_676
Na1 O8 Na1 O4 -161(2) 2_576 2_676
C19 O8 Na1 C19 123(3) . 2_576
Eu3 O8 Na1 C19 -91(3) 2_676 2_576
Na1 O8 Na1 C19 94(3) 2_576 2_576
C19 O8 Na1 Eu3 -146.0(11) . 2_676
Na1 O8 Na1 Eu3 -175.1(17) 2_576 2_676
Na1 O10 Na1 O10 0.000(3) 2_576 2_576
Na1 O10 Na1 O8 88.9(17) 2_576 .
Na1 O10 Na1 O8 -70.5(15) 2_576 2_576
Na1 O10 Na1 O7 -111.8(18) 2_576 2_576
Na1 O10 Na1 O4 158.9(19) 2_576 2_676
Na1 O10 Na1 C19 -87.2(16) 2_576 2_576
Na1 O10 Na1 Eu3 119.0(18) 2_576 2_676
N3 Cu3 I2 Cu1 103.1(3) . 1_556
I3 Cu3 I2 Cu1 -142.11(8) . 1_556
I1 Cu3 I2 Cu1 -16.47(6) 1_556 1_556
Cu2 Cu3 I2 Cu1 -81.38(9) 2_767 1_556
N3 Cu3 I2 Cu1 -76.9(3) . 2_766
I3 Cu3 I2 Cu1 37.89(8) . 2_766
I1 Cu3 I2 Cu1 163.53(6) 1_556 2_766
Cu2 Cu3 I2 Cu1 98.62(9) 2_767 2_766
N1 Cu1 I1 Cu1 138.4(4) . 2_665
I1 Cu1 I1 Cu1 0.0 2_665 2_665
I2 Cu1 I1 Cu1 -116.96(9) 1_554 2_665
N1 Cu1 I1 Cu3 -121.9(3) . 1_554
I1 Cu1 I1 Cu3 99.65(8) 2_665 1_554
Cu1 Cu1 I1 Cu3 99.65(8) 2_665 1_554
I2 Cu1 I1 Cu3 -17.31(6) 1_554 1_554
N1 Cu1 I1 Cu2 -70.1(3) . 2_766
I1 Cu1 I1 Cu2 151.45(8) 2_665 2_766
Cu1 Cu1 I1 Cu2 151.45(8) 2_665 2_766
I2 Cu1 I1 Cu2 34.49(8) 1_554 2_766
C13 O5 Eu3 O6 -9(3) . 2_766
C13 O5 Eu3 O8 -69(3) . 2_676
C13 O5 Eu3 O9 137(3) . .
C13 O5 Eu3 O3 -131(3) . .
C13 O5 Eu3 O7 174(3) . .
C13 O5 Eu3 O1 69(3) . .
C13 O5 Eu3 O2 62(3) . .
C13 O5 Eu3 O4 -79(3) . .
C13 O5 Eu3 C19 -107(3) . 2_676
C13 O5 Eu3 Na1 -67(3) . 2_676
C7 O3 Eu3 O5 85.1(8) . .
C7 O3 Eu3 O6 3.9(9) . 2_766
C7 O3 Eu3 O8 -67.3(8) . 2_676
C7 O3 Eu3 O9 162.2(8) . .
C7 O3 Eu3 O7 -134.3(8) . .
C7 O3 Eu3 O1 -121.7(8) . .
C7 O3 Eu3 O2 116.9(9) . .
C7 O3 Eu3 O4 -1.8(7) . .
C7 O3 Eu3 C19 -86.8(8) . 2_676
C7 O3 Eu3 Na1 -39.6(7) . 2_676
C19 O7 Eu3 O5 152.9(8) . .
Na1 O7 Eu3 O5 -83.9(8) 2_576 .
C19 O7 Eu3 O6 -21.2(10) . 2_766
Na1 O7 Eu3 O6 102.0(8) 2_576 2_766
C19 O7 Eu3 O8 3.7(8) . 2_676
Na1 O7 Eu3 O8 126.9(8) 2_576 2_676
C19 O7 Eu3 O9 -166.1(9) . .
Na1 O7 Eu3 O9 -42.9(7) 2_576 .
C19 O7 Eu3 O3 96.3(9) . .
Na1 O7 Eu3 O3 -140.6(8) 2_576 .
C19 O7 Eu3 O1 -76.4(8) . .
Na1 O7 Eu3 O1 46.8(7) 2_576 .
C19 O7 Eu3 O2 -108.9(8) . .
Na1 O7 Eu3 O2 14.2(8) 2_576 .
C19 O7 Eu3 O4 59.0(9) . .
Na1 O7 Eu3 O4 -177.8(7) 2_576 .
C19 O7 Eu3 C19 0.5(10) . 2_676
Na1 O7 Eu3 C19 123.7(9) 2_576 2_676
C19 O7 Eu3 Na1 23.4(8) . 2_676
Na1 O7 Eu3 Na1 146.6(8) 2_576 2_676
C1 O1 Eu3 O5 -10.8(9) . .
C1 O1 Eu3 O6 70.2(7) . 2_766
C1 O1 Eu3 O8 147.9(8) . 2_676
C1 O1 Eu3 O9 -76.7(7) . .
C1 O1 Eu3 O3 -154.8(7) . .
C1 O1 Eu3 O7 -142.3(8) . .
C1 O1 Eu3 O2 -1.9(7) . .
C1 O1 Eu3 O4 118.1(8) . .
C1 O1 Eu3 C19 167.8(8) . 2_676
C1 O1 Eu3 Na1 131.0(7) . 2_676
C1 O2 Eu3 O5 175.0(8) . .
C1 O2 Eu3 O6 -93.5(8) . 2_766
C1 O2 Eu3 O8 -31.8(8) . 2_676
C1 O2 Eu3 O9 95.7(8) . .
C1 O2 Eu3 O3 143.5(8) . .
C1 O2 Eu3 O7 43.4(8) . .
C1 O2 Eu3 O1 1.8(7) . .
C1 O2 Eu3 O4 -119.9(8) . .
C1 O2 Eu3 C19 -9.3(8) . 2_676
C1 O2 Eu3 Na1 -65.8(8) . 2_676
C7 O4 Eu3 O5 -81.3(8) . .
Na1 O4 Eu3 O5 163.6(5) 2_676 .
C7 O4 Eu3 O6 -173.0(8) . 2_766
Na1 O4 Eu3 O6 71.8(5) 2_676 2_766
C7 O4 Eu3 O8 104.3(8) . 2_676
Na1 O4 Eu3 O8 -10.9(4) 2_676 2_676
C7 O4 Eu3 O9 -22.6(10) . .
Na1 O4 Eu3 O9 -137.7(5) 2_676 .
C7 O4 Eu3 O3 1.7(7) . .
Na1 O4 Eu3 O3 -113.4(6) 2_676 .
C7 O4 Eu3 O7 49.9(8) . .
Na1 O4 Eu3 O7 -65.3(5) 2_676 .
C7 O4 Eu3 O1 135.3(7) . .
Na1 O4 Eu3 O1 20.1(6) 2_676 .
C7 O4 Eu3 O2 -146.4(7) . .
Na1 O4 Eu3 O2 98.5(5) 2_676 .
C7 O4 Eu3 C19 89.2(8) . 2_676
Na1 O4 Eu3 C19 -26.0(4) 2_676 2_676
C7 O4 Eu3 Na1 115.1(9) . 2_676
